data_1554957
loop_
_publ_author_name
'Lin, Wei'
'Lin, Xiao'
'Cheng, Yuyu'
'Chang, Xiaoyong'
'Zhou, San'
'Li, Pengfei'
'Li, Wenjun'

_publ_section_title
;
 Organocatalytic enantioselective direct vinylogous Michael addition of
 \g-substituted deconjugate butenolides to azadienes
;
_journal_issue 14
_journal_name_full 'Organic Chemistry Frontiers'
_journal_page_first 2452
_journal_paper_doi 10.1039/C9QO00597H
_journal_volume 6
_journal_year 2019
_chemical_absolute_configuration ad
_chemical_formula_moiety 'C27 H22 Cl N O5 S'
_chemical_formula_sum 'C27 H22 Cl N O5 S'
_chemical_formula_weight 507.96
_space_group_crystal_system orthorhombic
_space_group_IT_number 19
_space_group_name_Hall 'P 2ac 2ab'
_space_group_name_H-M_alt 'P 21 21 21'
_atom_sites_solution_hydrogens mixed
_audit_creation_date 2018-12-07
_audit_creation_method
;
Olex2 1.2
(compiled 2018.05.29 svn.r3508 for OlexSys, GUI svn.r5506)
;
_audit_update_record
;
2019-03-24 deposited with the CCDC.	2019-05-21 downloaded from the CCDC.
;
_cell_angle_alpha 90
_cell_angle_beta 90
_cell_angle_gamma 90
_cell_formula_units_Z 4
_cell_length_a 10.1603(5)
_cell_length_b 10.1730(4)
_cell_length_c 23.5179(10)
_cell_measurement_reflns_used 9045
_cell_measurement_temperature 100(2)
_cell_measurement_theta_max 27.55
_cell_measurement_theta_min 2.65
_cell_volume 2430.83(18)
_computing_cell_refinement 'SAINT V8.38A (?, 2016)'
_computing_data_reduction 'SAINT V8.38A (?, 2016)'
_computing_molecular_graphics 'Olex2 (Dolomanov et al., 2009)'
_computing_publication_material 'Olex2 (Dolomanov et al., 2009)'
_computing_structure_refinement 'ShelXL (Sheldrick, 2015)'
_computing_structure_solution 'ShelXS (Sheldrick, 2008)'
_diffrn_ambient_temperature 100.1
_diffrn_detector 'Bruker PHOTO 100 area detector'
_diffrn_detector_area_resol_mean 7.9
_diffrn_detector_type 'CCD area detector'
_diffrn_measured_fraction_theta_full 1.000
_diffrn_measured_fraction_theta_max 1.000
_diffrn_measurement_device 'three-circle diffractometer'
_diffrn_measurement_device_type 'Bruker PHOTO 100 area detector'
_diffrn_measurement_method '\w and \f scans'
_diffrn_radiation_monochromator 'mirror optics'
_diffrn_radiation_probe x-ray
_diffrn_radiation_type MoK\a
_diffrn_radiation_wavelength 0.71073
_diffrn_reflns_av_R_equivalents 0.0409
_diffrn_reflns_av_unetI/netI 0.0250
_diffrn_reflns_Laue_measured_fraction_full 1.000
_diffrn_reflns_Laue_measured_fraction_max 1.000
_diffrn_reflns_limit_h_max 13
_diffrn_reflns_limit_h_min -13
_diffrn_reflns_limit_k_max 13
_diffrn_reflns_limit_k_min -13
_diffrn_reflns_limit_l_max 29
_diffrn_reflns_limit_l_min -30
_diffrn_reflns_number 35426
_diffrn_reflns_point_group_measured_fraction_full 1.000
_diffrn_reflns_point_group_measured_fraction_max 1.000
_diffrn_reflns_theta_full 25.242
_diffrn_reflns_theta_max 27.556
_diffrn_reflns_theta_min 2.181
_diffrn_source 'microfocus sealed X-ray tube'
_diffrn_source_type 'Incoatec I\ms'
_diffrn_standards_number 0
_exptl_absorpt_coefficient_mu 0.282
_exptl_absorpt_correction_T_max 0.7456
_exptl_absorpt_correction_T_min 0.6916
_exptl_absorpt_correction_type multi-scan
_exptl_absorpt_process_details
'SADABS-2016/2 (Bruker,2016/2) was used for absorption correction. wR2(int) was 0.0867 before and 0.0439 after correction. The Ratio of minimum to maximum transmission is 0.9276. The \l/2 correction factor is Not present.'
_exptl_crystal_colour colourless
_exptl_crystal_colour_primary colourless
_exptl_crystal_density_diffrn 1.388
_exptl_crystal_description block
_exptl_crystal_F_000 1056
_exptl_crystal_size_max 0.38
_exptl_crystal_size_mid 0.36
_exptl_crystal_size_min 0.29
_refine_diff_density_max 0.263
_refine_diff_density_min -0.338
_refine_diff_density_rms 0.042
_refine_ls_abs_structure_details
;
 Flack x determined using 2255 quotients [(I+)-(I-)]/[(I+)+(I-)]
 (Parsons, Flack and Wagner, Acta Cryst. B69 (2013) 249-259).
;
_refine_ls_abs_structure_Flack -0.030(16)
_refine_ls_extinction_coef 0.0066(8)
_refine_ls_extinction_expression Fc^*^=kFc[1+0.001xFc^2^\l^3^/sin(2\q)]^-1/4^
_refine_ls_extinction_method 'SHELXL-2018/3 (Sheldrick 2018)'
_refine_ls_goodness_of_fit_ref 1.041
_refine_ls_hydrogen_treatment constr
_refine_ls_matrix_type full
_refine_ls_number_parameters 319
_refine_ls_number_reflns 5612
_refine_ls_number_restraints 0
_refine_ls_restrained_S_all 1.041
_refine_ls_R_factor_all 0.0300
_refine_ls_R_factor_gt 0.0274
_refine_ls_shift/su_max 0.001
_refine_ls_shift/su_mean 0.000
_refine_ls_structure_factor_coef Fsqd
_refine_ls_weighting_details 'w=1/[\s^2^(Fo^2^)+(0.0313P)^2^+0.8530P] where P=(Fo^2^+2Fc^2^)/3'
_refine_ls_weighting_scheme calc
_refine_ls_wR_factor_gt 0.0661
_refine_ls_wR_factor_ref 0.0674
_reflns_Friedel_coverage 0.765
_reflns_Friedel_fraction_full 1.000
_reflns_Friedel_fraction_max 1.000
_reflns_number_gt 5340
_reflns_number_total 5612
_reflns_threshold_expression 'I > 2\s(I)'
_cod_data_source_file c9qo00597h2.cif
_cod_data_source_block cxy0570_0m
_cod_database_code 1554957
_shelx_shelxl_version_number 2018/3
_shelx_space_group_comment
;
The symmetry employed for this shelxl refinement is uniquely defined
by the following loop, which should always be used as a source of
symmetry information in preference to the above space-group names.
They are only intended as comments.
;
_shelx_estimated_absorpt_t_max 0.923
_shelx_estimated_absorpt_t_min 0.900
_olex2_refinement_description
;
1. Fixed Uiso
 At 1.2 times of:
  All C(H) groups, All N(H) groups
 At 1.5 times of:
  All C(H,H,H) groups
2.a Riding coordinates:
 N1(H1)
2.b Ternary CH refined with riding coordinates:
 C8(H8)
2.c Aromatic/amide H refined with riding coordinates:
 C3(H3), C4(H4), C10(H10), C12(H12), C13(H13), C14(H14), C16(H16), C17(H17),
 C18(H18), C19(H19), C21(H21), C22(H22), C26(H26), C27(H27)
2.d Idealised Me refined as rotating group:
 C1(H1A,H1B,H1C), C24(H24A,H24B,H24C)
;
_olex2_submission_special_instructions 'No special instructions were received'

loop_
_space_group_symop_operation_xyz
'x, y, z'
'x+1/2, -y+1/2, -z'
'-x, y+1/2, -z+1/2'
'-x+1/2, -y, z+1/2'

loop_
_atom_site_label
_atom_site_type_symbol
_atom_site_fract_x
_atom_site_fract_y
_atom_site_fract_z
_atom_site_U_iso_or_equiv
_atom_site_adp_type
_atom_site_occupancy
_atom_site_site_symmetry_order
_atom_site_calc_flag
_atom_site_refinement_flags_posn
Cl1 Cl 0.89407(5) 0.34552(7) 0.62051(3) 0.03299(15) Uani 1 1 d .
S1 S 0.25512(5) 0.77405(5) 0.71069(2) 0.01379(11) Uani 1 1 d .
O1 O 0.26558(15) 0.65165(14) 0.74050(6) 0.0186(3) Uani 1 1 d .
O2 O 0.31467(16) 0.89019(14) 0.73393(6) 0.0199(3) Uani 1 1 d .
O3 O 0.21501(13) 0.47377(13) 0.56647(6) 0.0135(3) Uani 1 1 d .
O4 O 0.29984(13) 0.22912(13) 0.62092(6) 0.0141(3) Uani 1 1 d .
O5 O 0.34947(17) 0.01930(14) 0.60483(6) 0.0241(4) Uani 1 1 d .
N1 N 0.32747(16) 0.75463(16) 0.64808(7) 0.0127(3) Uani 1 1 d .
H1 H 0.339626 0.835120 0.631193 0.015 Uiso 1 1 d R
C1 C -0.3009(3) 0.8738(4) 0.63162(13) 0.0525(9) Uani 1 1 d .
H1A H -0.307145 0.832247 0.594110 0.079 Uiso 1 1 calc GR
H1B H -0.316261 0.968477 0.627910 0.079 Uiso 1 1 calc GR
H1C H -0.367295 0.835692 0.656983 0.079 Uiso 1 1 calc GR
C2 C -0.1650(2) 0.8503(3) 0.65614(10) 0.0325(6) Uani 1 1 d .
C3 C -0.1224(2) 0.7234(3) 0.66688(10) 0.0281(5) Uani 1 1 d .
H3 H -0.180353 0.651835 0.660169 0.034 Uiso 1 1 calc R
C4 C 0.0035(2) 0.6988(2) 0.68726(9) 0.0210(4) Uani 1 1 d .
H4 H 0.031595 0.611491 0.694810 0.025 Uiso 1 1 calc R
C5 C 0.0879(2) 0.8047(2) 0.69644(8) 0.0170(4) Uani 1 1 d .
C6 C 0.26859(18) 0.66408(18) 0.60929(7) 0.0117(4) Uani 1 1 d .
C7 C 0.29594(18) 0.53419(19) 0.60568(8) 0.0119(4) Uani 1 1 d .
C8 C 0.39391(19) 0.44949(18) 0.63539(8) 0.0111(4) Uani 1 1 d .
H8 H 0.431377 0.504056 0.666841 0.013 Uiso 1 1 calc R
C9 C 0.5098(2) 0.41047(18) 0.59774(8) 0.0130(4) Uani 1 1 d .
C10 C 0.63447(19) 0.4013(2) 0.62200(9) 0.0167(4) Uani 1 1 d .
H10 H 0.647274 0.422144 0.660987 0.020 Uiso 1 1 calc R
C11 C 0.7399(2) 0.3615(2) 0.58863(9) 0.0208(4) Uani 1 1 d .
C12 C 0.7262(2) 0.3341(2) 0.53148(10) 0.0228(5) Uani 1 1 d .
H12 H 0.800038 0.309551 0.509109 0.027 Uiso 1 1 calc R
C13 C -0.0809(3) 0.9547(3) 0.66753(10) 0.0304(6) Uani 1 1 d .
H13 H -0.110645 1.042176 0.661695 0.036 Uiso 1 1 calc R
C14 C 0.0459(2) 0.9329(2) 0.68733(9) 0.0232(5) Uani 1 1 d .
H14 H 0.103221 1.004752 0.694551 0.028 Uiso 1 1 calc R
C15 C 0.16459(19) 0.69170(19) 0.56904(8) 0.0126(4) Uani 1 1 d .
C16 C 0.0936(2) 0.80288(19) 0.55263(8) 0.0163(4) Uani 1 1 d .
H16 H 0.115078 0.887561 0.566906 0.020 Uiso 1 1 calc R
C17 C -0.0093(2) 0.7853(2) 0.51484(9) 0.0193(4) Uani 1 1 d .
H17 H -0.059945 0.859154 0.503402 0.023 Uiso 1 1 calc R
C18 C -0.0403(2) 0.6611(2) 0.49310(9) 0.0199(4) Uani 1 1 d .
H18 H -0.113154 0.652383 0.468061 0.024 Uiso 1 1 calc R
C19 C 0.0322(2) 0.5505(2) 0.50706(9) 0.0173(4) Uani 1 1 d .
H19 H 0.013195 0.466384 0.491534 0.021 Uiso 1 1 calc R
C20 C 0.13421(19) 0.57033(19) 0.54506(8) 0.0132(4) Uani 1 1 d .
C21 C 0.4943(2) 0.3803(2) 0.54027(9) 0.0164(4) Uani 1 1 d .
H21 H 0.409536 0.385120 0.523376 0.020 Uiso 1 1 calc R
C22 C 0.6019(2) 0.3434(2) 0.50753(9) 0.0216(4) Uani 1 1 d .
H22 H 0.590106 0.324194 0.468319 0.026 Uiso 1 1 calc R
C23 C 0.3292(2) 0.32788(19) 0.66420(8) 0.0127(4) Uani 1 1 d .
C24 C 0.2003(2) 0.3604(2) 0.69396(9) 0.0181(4) Uani 1 1 d .
H24A H 0.137402 0.395194 0.666187 0.027 Uiso 1 1 calc GR
H24B H 0.216253 0.426454 0.723521 0.027 Uiso 1 1 calc GR
H24C H 0.164274 0.280642 0.711357 0.027 Uiso 1 1 calc GR
C25 C 0.3638(2) 0.11629(19) 0.63380(8) 0.0158(4) Uani 1 1 d .
C26 C 0.4430(2) 0.1375(2) 0.68518(9) 0.0187(4) Uani 1 1 d .
H26 H 0.498616 0.074495 0.702841 0.022 Uiso 1 1 calc R
C27 C 0.42369(19) 0.2591(2) 0.70257(8) 0.0158(4) Uani 1 1 d .
H27 H 0.464194 0.297522 0.734965 0.019 Uiso 1 1 calc R

loop_
_atom_site_aniso_label
_atom_site_aniso_U_11
_atom_site_aniso_U_22
_atom_site_aniso_U_33
_atom_site_aniso_U_23
_atom_site_aniso_U_13
_atom_site_aniso_U_12
Cl1 0.0126(2) 0.0454(4) 0.0410(3) 0.0074(3) -0.0007(2) 0.0042(2)
S1 0.0173(2) 0.0124(2) 0.0117(2) -0.00065(17) -0.00210(19) -0.00054(19)
O1 0.0234(7) 0.0170(7) 0.0153(6) 0.0029(6) -0.0038(6) -0.0009(6)
O2 0.0283(8) 0.0164(7) 0.0151(7) -0.0026(6) -0.0042(6) -0.0025(6)
O3 0.0147(7) 0.0109(6) 0.0148(6) -0.0012(5) -0.0040(5) 0.0007(5)
O4 0.0178(6) 0.0101(6) 0.0144(6) -0.0007(5) -0.0019(5) -0.0013(5)
O5 0.0408(10) 0.0124(7) 0.0191(7) -0.0023(6) 0.0044(7) -0.0011(7)
N1 0.0154(7) 0.0101(8) 0.0127(7) -0.0009(6) 0.0006(6) -0.0020(6)
C1 0.0249(13) 0.091(3) 0.0413(16) 0.0024(17) -0.0043(12) 0.0211(15)
C2 0.0210(11) 0.0571(17) 0.0195(11) -0.0007(11) 0.0032(9) 0.0160(12)
C3 0.0174(10) 0.0433(14) 0.0235(11) -0.0084(11) 0.0025(9) 0.0006(10)
C4 0.0194(10) 0.0262(11) 0.0174(10) -0.0043(9) 0.0027(8) 0.0015(9)
C5 0.0170(10) 0.0221(10) 0.0118(9) -0.0012(8) 0.0003(7) 0.0049(8)
C6 0.0113(8) 0.0116(8) 0.0121(8) -0.0001(7) 0.0009(7) -0.0017(7)
C7 0.0124(8) 0.0125(9) 0.0109(8) -0.0002(7) 0.0010(7) -0.0015(7)
C8 0.0118(8) 0.0090(8) 0.0125(8) -0.0019(7) -0.0014(7) -0.0009(7)
C9 0.0151(9) 0.0077(8) 0.0162(9) 0.0027(7) 0.0025(7) -0.0010(7)
C10 0.0158(10) 0.0164(9) 0.0178(9) 0.0026(8) -0.0004(8) -0.0014(7)
C11 0.0121(9) 0.0204(10) 0.0301(11) 0.0052(9) -0.0003(9) 0.0002(8)
C12 0.0195(11) 0.0203(10) 0.0287(11) 0.0002(9) 0.0097(9) 0.0022(8)
C13 0.0338(13) 0.0367(14) 0.0207(11) 0.0040(10) 0.0071(10) 0.0199(11)
C14 0.0304(12) 0.0225(11) 0.0168(10) -0.0001(9) 0.0055(9) 0.0071(9)
C15 0.0124(9) 0.0143(9) 0.0111(8) 0.0013(7) 0.0022(7) -0.0020(7)
C16 0.0210(10) 0.0130(9) 0.0147(9) 0.0006(7) 0.0000(8) 0.0025(8)
C17 0.0218(10) 0.0192(10) 0.0168(9) 0.0032(8) -0.0031(8) 0.0065(9)
C18 0.0203(10) 0.0245(11) 0.0150(9) -0.0010(9) -0.0054(8) 0.0030(9)
C19 0.0202(10) 0.0169(10) 0.0147(9) -0.0017(8) -0.0026(8) -0.0024(8)
C20 0.0146(9) 0.0119(9) 0.0131(9) 0.0024(7) 0.0017(7) 0.0015(7)
C21 0.0175(10) 0.0136(9) 0.0182(10) -0.0015(8) -0.0016(8) -0.0013(8)
C22 0.0261(11) 0.0202(10) 0.0184(10) -0.0027(9) 0.0040(9) -0.0006(9)
C23 0.0159(9) 0.0098(8) 0.0123(8) -0.0020(7) -0.0007(7) -0.0020(7)
C24 0.0177(10) 0.0159(9) 0.0206(10) 0.0022(8) 0.0044(8) -0.0004(8)
C25 0.0192(10) 0.0120(9) 0.0161(9) 0.0019(8) 0.0046(8) -0.0008(7)
C26 0.0188(10) 0.0169(10) 0.0204(10) 0.0051(8) -0.0014(8) 0.0016(8)
C27 0.0176(9) 0.0164(9) 0.0135(9) 0.0031(8) -0.0021(7) -0.0020(7)

loop_
_atom_type_symbol
_atom_type_description
_atom_type_scat_dispersion_real
_atom_type_scat_dispersion_imag
_atom_type_scat_source
C C 0.0033 0.0016 'International Tables Vol C Tables 4.2.6.8 and 6.1.1.4'
H H 0.0000 0.0000 'International Tables Vol C Tables 4.2.6.8 and 6.1.1.4'
Cl Cl 0.1484 0.1585 'International Tables Vol C Tables 4.2.6.8 and 6.1.1.4'
N N 0.0061 0.0033 'International Tables Vol C Tables 4.2.6.8 and 6.1.1.4'
O O 0.0106 0.0060 'International Tables Vol C Tables 4.2.6.8 and 6.1.1.4'
S S 0.1246 0.1234 'International Tables Vol C Tables 4.2.6.8 and 6.1.1.4'

loop_
_geom_angle_atom_site_label_1
_geom_angle_atom_site_label_2
_geom_angle_atom_site_label_3
_geom_angle
O1 S1 O2 119.84(9)
O1 S1 N1 107.35(8)
O1 S1 C5 108.58(10)
O2 S1 N1 104.45(9)
O2 S1 C5 109.49(10)
N1 S1 C5 106.28(9)
C20 O3 C7 106.39(14)
C25 O4 C23 109.22(15)
S1 N1 H1 109.7
C6 N1 S1 117.30(13)
C6 N1 H1 110.8
H1A C1 H1B 109.5
H1A C1 H1C 109.5
H1B C1 H1C 109.5
C2 C1 H1A 109.5
C2 C1 H1B 109.5
C2 C1 H1C 109.5
C3 C2 C1 120.1(3)
C3 C2 C13 119.0(2)
C13 C2 C1 120.9(3)
C2 C3 H3 119.4
C2 C3 C4 121.3(2)
C4 C3 H3 119.4
C3 C4 H4 120.6
C3 C4 C5 118.7(2)
C5 C4 H4 120.6
C4 C5 S1 119.12(16)
C14 C5 S1 119.49(17)
C14 C5 C4 120.9(2)
N1 C6 C15 126.80(16)
C7 C6 N1 125.74(17)
C7 C6 C15 107.38(16)
O3 C7 C8 116.98(16)
C6 C7 O3 110.77(16)
C6 C7 C8 132.25(18)
C7 C8 H8 106.3
C7 C8 C9 113.18(15)
C7 C8 C23 112.43(16)
C9 C8 H8 106.3
C9 C8 C23 111.83(15)
C23 C8 H8 106.3
C10 C9 C8 118.80(17)
C10 C9 C21 118.97(19)
C21 C9 C8 122.21(18)
C9 C10 H10 120.3
C11 C10 C9 119.34(19)
C11 C10 H10 120.3
C10 C11 Cl1 118.50(17)
C12 C11 Cl1 119.39(17)
C12 C11 C10 122.1(2)
C11 C12 H12 120.8
C11 C12 C22 118.3(2)
C22 C12 H12 120.8
C2 C13 H13 119.5
C14 C13 C2 120.9(2)
C14 C13 H13 119.5
C5 C14 H14 120.4
C13 C14 C5 119.1(2)
C13 C14 H14 120.4
C16 C15 C6 135.72(18)
C20 C15 C6 104.76(16)
C20 C15 C16 119.48(18)
C15 C16 H16 121.2
C17 C16 C15 117.58(19)
C17 C16 H16 121.2
C16 C17 H17 119.3
C16 C17 C18 121.47(19)
C18 C17 H17 119.3
C17 C18 H18 119.1
C19 C18 C17 121.82(19)
C19 C18 H18 119.1
C18 C19 H19 122.2
C20 C19 C18 115.68(19)
C20 C19 H19 122.2
O3 C20 C15 110.66(16)
O3 C20 C19 125.40(18)
C19 C20 C15 123.87(18)
C9 C21 H21 119.7
C22 C21 C9 120.6(2)
C22 C21 H21 119.7
C12 C22 C21 120.7(2)
C12 C22 H22 119.7
C21 C22 H22 119.7
O4 C23 C8 109.25(15)
O4 C23 C24 107.13(15)
O4 C23 C27 103.31(15)
C24 C23 C8 113.01(16)
C27 C23 C8 111.37(16)
C27 C23 C24 112.19(16)
C23 C24 H24A 109.5
C23 C24 H24B 109.5
C23 C24 H24C 109.5
H24A C24 H24B 109.5
H24A C24 H24C 109.5
H24B C24 H24C 109.5
O4 C25 C26 108.83(17)
O5 C25 O4 120.57(18)
O5 C25 C26 130.59(19)
C25 C26 H26 125.9
C27 C26 C25 108.18(18)
C27 C26 H26 125.9
C23 C27 H27 124.8
C26 C27 C23 110.40(18)
C26 C27 H27 124.8

loop_
_geom_bond_atom_site_label_1
_geom_bond_atom_site_label_2
_geom_bond_distance
Cl1 C11 1.744(2)
S1 O1 1.4329(14)
S1 O2 1.4356(15)
S1 N1 1.6574(17)
S1 C5 1.760(2)
O3 C7 1.380(2)
O3 C20 1.376(2)
O4 C23 1.461(2)
O4 C25 1.353(2)
O5 C25 1.208(3)
N1 H1 0.9184
N1 C6 1.428(2)
C1 H1A 0.9800
C1 H1B 0.9800
C1 H1C 0.9800
C1 C2 1.516(3)
C2 C3 1.385(4)
C2 C13 1.388(4)
C3 H3 0.9500
C3 C4 1.389(3)
C4 H4 0.9500
C4 C5 1.393(3)
C5 C14 1.389(3)
C6 C7 1.353(3)
C6 C15 1.446(3)
C7 C8 1.490(3)
C8 H8 1.0000
C8 C9 1.525(3)
C8 C23 1.556(3)
C9 C10 1.393(3)
C9 C21 1.395(3)
C10 H10 0.9500
C10 C11 1.388(3)
C11 C12 1.380(3)
C12 H12 0.9500
C12 C22 1.386(3)
C13 H13 0.9500
C13 C14 1.388(3)
C14 H14 0.9500
C15 C16 1.396(3)
C15 C20 1.392(3)
C16 H16 0.9500
C16 C17 1.383(3)
C17 H17 0.9500
C17 C18 1.399(3)
C18 H18 0.9500
C18 C19 1.384(3)
C19 H19 0.9500
C19 C20 1.383(3)
C21 H21 0.9500
C21 C22 1.388(3)
C22 H22 0.9500
C23 C24 1.521(3)
C23 C27 1.492(3)
C24 H24A 0.9800
C24 H24B 0.9800
C24 H24C 0.9800
C25 C26 1.468(3)
C26 H26 0.9500
C26 C27 1.317(3)
C27 H27 0.9500

loop_
_geom_torsion_atom_site_label_1
_geom_torsion_atom_site_label_2
_geom_torsion_atom_site_label_3
_geom_torsion_atom_site_label_4
_geom_torsion
Cl1 C11 C12 C22 177.90(17)
S1 N1 C6 C7 -89.6(2)
S1 N1 C6 C15 86.7(2)
S1 C5 C14 C13 170.08(16)
O1 S1 N1 C6 65.36(16)
O1 S1 C5 C4 -31.60(19)
O1 S1 C5 C14 156.64(16)
O2 S1 N1 C6 -166.42(14)
O2 S1 C5 C4 -164.11(16)
O2 S1 C5 C14 24.12(19)
O3 C7 C8 C9 74.2(2)
O3 C7 C8 C23 -53.7(2)
O4 C23 C27 C26 -1.7(2)
O4 C25 C26 C27 1.2(2)
O5 C25 C26 C27 -178.1(2)
N1 S1 C5 C4 83.61(18)
N1 S1 C5 C14 -88.15(18)
N1 C6 C7 O3 175.77(16)
N1 C6 C7 C8 -4.3(3)
N1 C6 C15 C16 2.7(4)
N1 C6 C15 C20 -174.95(18)
C1 C2 C3 C4 177.5(2)
C1 C2 C13 C14 -176.8(2)
C2 C3 C4 C5 -0.5(3)
C2 C13 C14 C5 -0.8(3)
C3 C2 C13 C14 2.5(3)
C3 C4 C5 S1 -169.44(16)
C3 C4 C5 C14 2.2(3)
C4 C5 C14 C13 -1.5(3)
C5 S1 N1 C6 -50.69(16)
C6 C7 C8 C9 -105.7(2)
C6 C7 C8 C23 126.4(2)
C6 C15 C16 C17 -174.3(2)
C6 C15 C20 O3 -2.1(2)
C6 C15 C20 C19 175.05(18)
C7 O3 C20 C15 1.4(2)
C7 O3 C20 C19 -175.66(19)
C7 C6 C15 C16 179.6(2)
C7 C6 C15 C20 2.0(2)
C7 C8 C9 C10 143.62(18)
C7 C8 C9 C21 -38.1(2)
C7 C8 C23 O4 77.34(19)
C7 C8 C23 C24 -41.8(2)
C7 C8 C23 C27 -169.17(16)
C8 C9 C10 C11 177.79(17)
C8 C9 C21 C22 -179.06(18)
C8 C23 C27 C26 -118.85(19)
C9 C8 C23 O4 -51.3(2)
C9 C8 C23 C24 -170.42(16)
C9 C8 C23 C27 62.2(2)
C9 C10 C11 Cl1 -177.88(15)
C9 C10 C11 C12 1.9(3)
C9 C21 C22 C12 0.8(3)
C10 C9 C21 C22 -0.8(3)
C10 C11 C12 C22 -1.9(3)
C11 C12 C22 C21 0.5(3)
C13 C2 C3 C4 -1.8(3)
C15 C6 C7 O3 -1.2(2)
C15 C6 C7 C8 178.77(19)
C15 C16 C17 C18 -0.9(3)
C16 C15 C20 O3 179.80(17)
C16 C15 C20 C19 -3.1(3)
C16 C17 C18 C19 -1.7(3)
C17 C18 C19 C20 1.9(3)
C18 C19 C20 O3 177.19(18)
C18 C19 C20 C15 0.5(3)
C20 O3 C7 C6 -0.1(2)
C20 O3 C7 C8 179.94(16)
C20 C15 C16 C17 3.1(3)
C21 C9 C10 C11 -0.5(3)
C23 O4 C25 O5 177.06(18)
C23 O4 C25 C26 -2.3(2)
C23 C8 C9 C10 -88.2(2)
C23 C8 C9 C21 90.1(2)
C24 C23 C27 C26 113.3(2)
C25 O4 C23 C8 121.08(16)
C25 O4 C23 C24 -116.18(16)
C25 O4 C23 C27 2.45(19)
C25 C26 C27 C23 0.4(2)
